data_2210522
loop_
_publ_author_name
'Ma, Rong-Ming'
'Sun, Shao-Fa'
'Ng, Seik Weng'

_publ_section_title
Bis{4-[(<i>Z</i>)-(2,4-dimethylphenylamino)phenylmethylene]-3-methyl-1-phenyl-1<i>H</i>-pyrazol-5(4<i>H</i>)-onato-\k^2^<i>N</i>,<i>O</i>}(ethanol-\k<i>O</i>)nickel(II)
_journal_coeditor_code BT2183
_journal_issue 10
_journal_name_full 'Acta Crystallographica Section E'
_journal_page_first m2723
_journal_page_last m2724
_journal_paper_doi 10.1107/S160053680603844X
_journal_volume 62
_journal_year 2006
_chemical_formula_iupac '[Ni (C25 H22 N3 O)2 (C2 H6 O)]'
_chemical_formula_moiety 'C52 H50 N6 Ni O3'
_chemical_formula_sum 'C52 H50 N6 Ni O3'
_chemical_formula_weight 865.69
_chemical_name_systematic
;
Bis{4-[(Z)-(2,4-dimethylphenylamino)phenylmethylene]-3-methyl-1-phenyl-1H-
pyrazol-5(4H)-onato\k^2^N,O}(ethanol-\kO)nickel(II)
;
_space_group_IT_number 14
_symmetry_cell_setting monoclinic
_symmetry_space_group_name_Hall '-P 2ybc'
_symmetry_space_group_name_H-M 'P 1 21/c 1'
_atom_sites_solution_hydrogens geom
_atom_sites_solution_primary direct
_atom_sites_solution_secondary difmap
_audit_creation_method SHELXL-97
_cell_angle_alpha 90.00
_cell_angle_beta 99.3660(10)
_cell_angle_gamma 90.00
_cell_formula_units_Z 4
_cell_length_a 24.4780(10)
_cell_length_b 14.8835(6)
_cell_length_c 12.6757(5)
_cell_measurement_reflns_used 6181
_cell_measurement_temperature 295(2)
_cell_measurement_theta_max 21.3
_cell_measurement_theta_min 2.2
_cell_volume 4556.4(3)
_computing_cell_refinement 'SAINT (Bruker, 2003)'
_computing_data_collection 'SMART (Bruker, 2003)'
_computing_data_reduction SAINT
_computing_molecular_graphics 'X-SEED (Barbour, 2001)'
_computing_publication_material SHELXL97
_computing_structure_refinement 'SHELXL97 (Sheldrick, 1997)'
_computing_structure_solution 'SHELXS97 (Sheldrick, 1997)'
_diffrn_ambient_temperature 295(2)
_diffrn_measured_fraction_theta_full 1.00
_diffrn_measured_fraction_theta_max 1.00
_diffrn_measurement_device_type 'Bruker SMART area-detector'
_diffrn_measurement_method '\w and \f'
_diffrn_radiation_monochromator graphite
_diffrn_radiation_source 'fine-focus sealed tube'
_diffrn_radiation_type MoK\a
_diffrn_radiation_wavelength 0.71073
_diffrn_reflns_av_R_equivalents 0.0972
_diffrn_reflns_av_sigmaI/netI 0.0702
_diffrn_reflns_limit_h_max 29
_diffrn_reflns_limit_h_min -29
_diffrn_reflns_limit_k_max 17
_diffrn_reflns_limit_k_min -17
_diffrn_reflns_limit_l_max 15
_diffrn_reflns_limit_l_min -15
_diffrn_reflns_number 43522
_diffrn_reflns_theta_full 25.0
_diffrn_reflns_theta_max 25.0
_diffrn_reflns_theta_min 0.8
_diffrn_standards_decay_% 0
_diffrn_standards_interval_count 0
_diffrn_standards_interval_time 0
_diffrn_standards_number 0
_exptl_absorpt_coefficient_mu 0.475
_exptl_absorpt_correction_T_max 0.954
_exptl_absorpt_correction_T_min 0.911
_exptl_absorpt_correction_type multi-scan
_exptl_absorpt_process_details 'SADABS (Sheldrick, 1996)'
_exptl_crystal_colour Green
_exptl_crystal_density_diffrn 1.262
_exptl_crystal_density_method 'not measured'
_exptl_crystal_description Block
_exptl_crystal_F_000 1824
_exptl_crystal_size_max 0.20
_exptl_crystal_size_mid 0.10
_exptl_crystal_size_min 0.10
_refine_diff_density_max 0.60
_refine_diff_density_min -0.58
_refine_ls_extinction_method none
_refine_ls_goodness_of_fit_ref 0.95
_refine_ls_hydrogen_treatment constr
_refine_ls_matrix_type full
_refine_ls_number_parameters 565
_refine_ls_number_reflns 8022
_refine_ls_number_restraints 20
_refine_ls_restrained_S_all 0.99
_refine_ls_R_factor_all 0.085
_refine_ls_R_factor_gt 0.057
_refine_ls_shift/su_max 0.001
_refine_ls_shift/su_mean 0.000
_refine_ls_structure_factor_coef Fsqd
_refine_ls_weighting_details 'calc w=1/[\s^2^(Fo^2^)+(0.0811P)^2^] where P=(Fo^2^+2Fc^2^)/3'
_refine_ls_weighting_scheme calc
_refine_ls_wR_factor_gt 0.134
_refine_ls_wR_factor_ref 0.151
_reflns_number_gt 5347
_reflns_number_total 8022
_reflns_threshold_expression I>2\s(I)
_cod_data_source_file bt2183.cif
_cod_data_source_block I
_cod_depositor_comments
;
The following automatic conversions were performed:
'_symmetry_cell_setting' value 'Monoclinic' changed to 'monoclinic'
according to '/home/saulius/struct/CIF-dictionaries/cif_core.dic'
dictionary named 'cif_core.dic' version 2.4.1 from 2010-06-29.

Automatic conversion script
Id: cif_fix_enum 1527 2010-12-29 10:47:43Z saulius 

The following automatic conversions were performed:

'_symmetry_cell_setting' value 'Monoclinic' changed to 'monoclinic'
according to /home/saulius/struct/CIF-dictionaries/cif_core.dic
dictionary named 'cif_core.dic' version 2.4.1 from 2010-06-29.

Automatic conversion script
Id: cif_fix_values 1715 2011-07-08 13:25:40Z adriana 
;
_cod_original_sg_symbol_H-M 'P 21/c'
_cod_database_code 2210522
_cod_database_fobs_code 2210522

loop_
_symmetry_equiv_pos_as_xyz
'x, y, z'
'-x, y+1/2, -z+1/2'
'-x, -y, -z'
'x, -y-1/2, z-1/2'

loop_
_atom_site_type_symbol
_atom_site_label
_atom_site_fract_x
_atom_site_fract_y
_atom_site_fract_z
_atom_site_U_iso_or_equiv
_atom_site_adp_type
_atom_site_calc_flag
_atom_site_refinement_flags
_atom_site_occupancy
Ni Ni1 0.735525(17) 0.47477(3) 0.56797(3) 0.04315(16) Uani d . 1
O O1 0.69442(10) 0.37465(15) 0.62216(18) 0.0518(6) Uani d . 1
O O2 0.77269(9) 0.55354(16) 0.47710(18) 0.0510(6) Uani d . 1
O O3 0.71478(16) 0.3998(2) 0.4273(2) 0.1100(13) Uani d DU 1
H H3O 0.7029 0.3471 0.4359 0.132 Uiso calc R 1
N N1 0.66967(12) 0.30073(19) 0.7689(2) 0.0520(7) Uani d . 1
N N2 0.69085(13) 0.2884(2) 0.8777(2) 0.0578(8) Uani d . 1
N N3 0.79942(11) 0.46261(17) 0.6898(2) 0.0451(7) Uani d . 1
N N4 0.81215(11) 0.69196(19) 0.4499(2) 0.0517(7) Uani d . 1
N N5 0.80716(12) 0.7817(2) 0.4793(2) 0.0576(8) Uani d . 1
N N6 0.69457(10) 0.57912(17) 0.6216(2) 0.0419(6) Uani d . 1
C C1 0.61568(16) 0.2695(2) 0.7303(3) 0.0537(9) Uani d . 1
C C2 0.59412(19) 0.2717(3) 0.6237(4) 0.0874(15) Uani d . 1
H H2 0.6157 0.2919 0.5746 0.105 Uiso calc R 1
C C3 0.5398(2) 0.2438(4) 0.5888(4) 0.1010(17) Uani d . 1
H H3 0.5250 0.2483 0.5167 0.121 Uiso calc R 1
C C4 0.5083(2) 0.2103(3) 0.6579(4) 0.0933(15) Uani d . 1
H H4 0.4724 0.1903 0.6335 0.112 Uiso calc R 1
C C5 0.5300(2) 0.2064(4) 0.7640(4) 0.1025(17) Uani d . 1
H H5 0.5087 0.1839 0.8126 0.123 Uiso calc R 1
C C6 0.58346(19) 0.2358(3) 0.7998(4) 0.0836(14) Uani d . 1
H H6 0.5978 0.2326 0.8724 0.100 Uiso calc R 1
C C7 0.70465(14) 0.3524(2) 0.7205(3) 0.0453(8) Uani d . 1
C C8 0.75121(14) 0.3712(2) 0.7993(3) 0.0451(8) Uani d . 1
C C9 0.73865(16) 0.3304(2) 0.8944(3) 0.0530(9) Uani d . 1
C C10 0.77083(18) 0.3296(3) 1.0061(3) 0.0795(13) Uani d . 1
H H10A 0.7491 0.3014 1.0534 0.119 Uiso calc R 1
H H10B 0.7793 0.3901 1.0293 0.119 Uiso calc R 1
H H10C 0.8046 0.2966 1.0070 0.119 Uiso calc R 1
C C11 0.79856(14) 0.4209(2) 0.7807(3) 0.0455(8) Uani d . 1
C C12 0.84809(14) 0.4233(2) 0.8664(3) 0.0494(9) Uani d . 1
C C13 0.88322(17) 0.3510(3) 0.8847(3) 0.0731(12) Uani d . 1
H H13 0.8760 0.2992 0.8438 0.088 Uiso calc R 1
C C14 0.9293(2) 0.3550(4) 0.9638(4) 0.0944(16) Uani d . 1
H H14 0.9528 0.3057 0.9756 0.113 Uiso calc R 1
C C15 0.9408(2) 0.4301(4) 1.0244(4) 0.0952(16) Uani d . 1
H H15 0.9719 0.4322 1.0772 0.114 Uiso calc R 1
C C16 0.9063(2) 0.5025(3) 1.0070(3) 0.0804(13) Uani d . 1
H H16 0.9140 0.5539 1.0484 0.096 Uiso calc R 1
C C17 0.86028(17) 0.5001(3) 0.9288(3) 0.0626(11) Uani d . 1
H H17 0.8371 0.5499 0.9176 0.075 Uiso calc R 1
C C18 0.85002(14) 0.5064(2) 0.6746(3) 0.0484(9) Uani d . 1
C C19 0.85793(16) 0.5962(3) 0.7029(3) 0.0603(10) Uani d . 1
H H19 0.8312 0.6271 0.7329 0.072 Uiso calc R 1
C C20 0.9058(2) 0.6395(3) 0.6863(3) 0.0748(13) Uani d . 1
H H20 0.9104 0.7001 0.7032 0.090 Uiso calc R 1
C C21 0.94639(19) 0.5951(4) 0.6455(4) 0.0801(14) Uani d . 1
C C22 0.93680(18) 0.5079(4) 0.6138(4) 0.0770(13) Uani d . 1
H H22 0.9634 0.4783 0.5822 0.092 Uiso calc R 1
C C23 0.88931(16) 0.4620(3) 0.6266(3) 0.0600(10) Uani d . 1
C C24 1.0014(2) 0.6409(4) 0.6354(4) 0.123(2) Uani d . 1
H H24A 0.9956 0.7045 0.6265 0.185 Uiso calc R 1
H H24B 1.0153 0.6171 0.5745 0.185 Uiso calc R 1
H H24C 1.0278 0.6299 0.6989 0.185 Uiso calc R 1
C C25 0.8808(2) 0.3672(3) 0.5903(4) 0.0988(16) Uani d . 1
H H25A 0.9061 0.3529 0.5424 0.148 Uiso calc R 1
H H25B 0.8435 0.3597 0.5540 0.148 Uiso calc R 1
H H25C 0.8872 0.3279 0.6511 0.148 Uiso calc R 1
C C26 0.85622(15) 0.6665(3) 0.3970(3) 0.0548(10) Uani d . 1
C C27 0.85144(19) 0.5927(3) 0.3331(4) 0.0827(14) Uani d . 1
H H27 0.8188 0.5595 0.3231 0.099 Uiso calc R 1
C C28 0.8953(2) 0.5667(4) 0.2827(4) 0.1015(17) Uani d . 1
H H28 0.8923 0.5154 0.2402 0.122 Uiso calc R 1
C C29 0.9428(2) 0.6162(5) 0.2953(4) 0.0951(17) Uani d . 1
H H29 0.9718 0.5997 0.2600 0.114 Uiso calc R 1
C C30 0.94767(19) 0.6883(4) 0.3583(4) 0.0892(16) Uani d . 1
H H30 0.9804 0.7212 0.3676 0.107 Uiso calc R 1
C C31 0.90419(17) 0.7157(3) 0.4111(3) 0.0748(12) Uani d . 1
H H31 0.9079 0.7663 0.4548 0.090 Uiso calc R 1
C C32 0.77607(13) 0.6380(2) 0.4921(3) 0.0446(8) Uani d . 1
C C33 0.74543(13) 0.6953(2) 0.5496(3) 0.0431(8) Uani d . 1
C C34 0.76731(14) 0.7834(2) 0.5365(3) 0.0515(9) Uani d . 1
C C35 0.75288(18) 0.8717(3) 0.5797(4) 0.0743(12) Uani d . 1
H H35A 0.7785 0.9166 0.5636 0.112 Uiso calc R 1
H H35B 0.7549 0.8674 0.6558 0.112 Uiso calc R 1
H H35C 0.7160 0.8882 0.5476 0.112 Uiso calc R 1
C C36 0.70392(13) 0.6653(2) 0.6090(2) 0.0405(8) Uani d . 1
C C37 0.67006(13) 0.7349(2) 0.6529(3) 0.0424(8) Uani d . 1
C C38 0.62550(16) 0.7727(3) 0.5871(3) 0.0647(11) Uani d . 1
H H38 0.6167 0.7534 0.5166 0.078 Uiso calc R 1
C C39 0.59395(17) 0.8383(3) 0.6236(4) 0.0833(14) Uani d . 1
H H39 0.5637 0.8623 0.5786 0.100 Uiso calc R 1
C C40 0.60746(19) 0.8685(3) 0.7284(4) 0.0808(13) Uani d . 1
H H40 0.5867 0.9135 0.7538 0.097 Uiso calc R 1
C C41 0.65155(18) 0.8313(3) 0.7936(3) 0.0681(11) Uani d . 1
H H41 0.6605 0.8512 0.8639 0.082 Uiso calc R 1
C C42 0.68273(15) 0.7654(2) 0.7574(3) 0.0554(9) Uani d . 1
H H42 0.7126 0.7409 0.8031 0.067 Uiso calc R 1
C C43 0.65425(13) 0.5545(2) 0.6869(3) 0.0429(8) Uani d . 1
C C44 0.66932(15) 0.5512(2) 0.7965(3) 0.0515(9) Uani d . 1
H H44 0.7048 0.5691 0.8273 0.062 Uiso calc R 1
C C45 0.63270(17) 0.5219(2) 0.8614(3) 0.0610(10) Uani d . 1
H H45 0.6437 0.5194 0.9351 0.073 Uiso calc R 1
C C46 0.57977(18) 0.4963(3) 0.8166(4) 0.0645(11) Uani d . 1
C C47 0.56553(16) 0.4988(3) 0.7073(4) 0.0687(12) Uani d . 1
H H47 0.5302 0.4804 0.6767 0.082 Uiso calc R 1
C C48 0.60162(15) 0.5274(3) 0.6409(3) 0.0570(10) Uani d . 1
C C49 0.5389(2) 0.4628(3) 0.8855(4) 0.0980(17) Uani d . 1
H H49A 0.5567 0.4594 0.9586 0.147 Uiso calc R 1
H H49B 0.5258 0.4043 0.8615 0.147 Uiso calc R 1
H H49C 0.5081 0.5036 0.8799 0.147 Uiso calc R 1
C C50 0.58494(17) 0.5256(3) 0.5203(3) 0.0855(14) Uani d . 1
H H50A 0.5505 0.4939 0.5020 0.128 Uiso calc R 1
H H50B 0.6131 0.4956 0.4888 0.128 Uiso calc R 1
H H50C 0.5806 0.5860 0.4936 0.128 Uiso calc R 1
C C51 0.7177(3) 0.4244(4) 0.3156(4) 0.154(3) Uani d DU 1
H H51A 0.7160 0.4890 0.3053 0.185 Uiso calc R 1
H H51B 0.6883 0.3962 0.2661 0.185 Uiso calc R 1
C C52 0.7725(4) 0.3881(6) 0.3038(8) 0.206(4) Uani d DU 1
H H52A 0.7799 0.4011 0.2333 0.310 Uiso calc R 1
H H52B 0.7729 0.3243 0.3146 0.310 Uiso calc R 1
H H52C 0.8005 0.4155 0.3558 0.310 Uiso calc R 1

loop_
_atom_site_aniso_label
_atom_site_aniso_U_11
_atom_site_aniso_U_22
_atom_site_aniso_U_33
_atom_site_aniso_U_12
_atom_site_aniso_U_13
_atom_site_aniso_U_23
Ni1 0.0507(3) 0.0407(3) 0.0398(3) -0.0023(2) 0.0125(2) 0.00241(19)
O1 0.0670(16) 0.0483(14) 0.0410(14) -0.0152(12) 0.0116(12) 0.0015(11)
O2 0.0636(16) 0.0476(14) 0.0460(14) -0.0051(12) 0.0213(12) 0.0012(11)
O3 0.214(4) 0.075(2) 0.0544(18) -0.065(2) 0.063(2) -0.0199(15)
N1 0.066(2) 0.0477(17) 0.0431(18) -0.0096(15) 0.0125(15) 0.0058(14)
N2 0.070(2) 0.0549(19) 0.0502(19) -0.0031(17) 0.0155(16) 0.0116(15)
N3 0.0450(16) 0.0386(16) 0.0523(18) 0.0017(13) 0.0099(14) 0.0039(13)
N4 0.0515(18) 0.0517(19) 0.0562(19) -0.0035(14) 0.0213(15) 0.0066(15)
N5 0.061(2) 0.0460(18) 0.069(2) -0.0060(15) 0.0218(17) 0.0098(15)
N6 0.0398(15) 0.0441(17) 0.0434(16) 0.0009(13) 0.0111(12) 0.0079(13)
C1 0.065(2) 0.047(2) 0.050(2) -0.0111(18) 0.0145(19) 0.0005(17)
C2 0.091(3) 0.108(4) 0.063(3) -0.050(3) 0.014(3) 0.000(3)
C3 0.112(4) 0.117(4) 0.071(3) -0.052(3) 0.005(3) 0.003(3)
C4 0.077(3) 0.111(4) 0.095(4) -0.034(3) 0.020(3) -0.010(3)
C5 0.085(4) 0.146(5) 0.083(4) -0.046(3) 0.033(3) 0.005(3)
C6 0.081(3) 0.108(4) 0.064(3) -0.028(3) 0.021(2) 0.007(3)
C7 0.059(2) 0.0341(18) 0.046(2) -0.0019(16) 0.0164(18) 0.0035(16)
C8 0.052(2) 0.0387(19) 0.046(2) 0.0031(16) 0.0136(17) 0.0046(16)
C9 0.064(2) 0.049(2) 0.046(2) 0.0039(19) 0.0089(19) 0.0075(17)
C10 0.091(3) 0.096(3) 0.051(3) -0.010(3) 0.010(2) 0.023(2)
C11 0.054(2) 0.0350(18) 0.048(2) 0.0073(16) 0.0103(17) -0.0007(16)
C12 0.052(2) 0.049(2) 0.049(2) 0.0030(17) 0.0126(17) 0.0035(17)
C13 0.075(3) 0.060(3) 0.079(3) 0.022(2) -0.001(2) -0.002(2)
C14 0.076(3) 0.104(4) 0.097(4) 0.032(3) -0.008(3) 0.014(3)
C15 0.075(3) 0.125(5) 0.076(3) -0.005(3) -0.016(3) 0.012(3)
C16 0.100(4) 0.083(3) 0.053(3) -0.020(3) -0.003(3) -0.005(2)
C17 0.078(3) 0.059(2) 0.051(2) 0.008(2) 0.010(2) -0.0014(19)
C18 0.048(2) 0.052(2) 0.045(2) -0.0012(17) 0.0052(17) 0.0059(16)
C19 0.071(3) 0.056(2) 0.054(2) -0.011(2) 0.010(2) -0.0021(19)
C20 0.096(3) 0.068(3) 0.058(3) -0.032(3) 0.007(2) 0.004(2)
C21 0.070(3) 0.108(4) 0.061(3) -0.032(3) 0.008(2) 0.016(3)
C22 0.057(3) 0.105(4) 0.072(3) 0.001(3) 0.021(2) 0.006(3)
C23 0.056(2) 0.062(3) 0.065(3) 0.001(2) 0.017(2) 0.000(2)
C24 0.092(4) 0.171(6) 0.105(4) -0.066(4) 0.010(3) 0.028(4)
C25 0.088(3) 0.088(4) 0.129(4) 0.005(3) 0.043(3) -0.032(3)
C26 0.057(2) 0.064(2) 0.047(2) 0.0019(19) 0.0197(18) 0.0168(19)
C27 0.089(3) 0.094(4) 0.076(3) -0.013(3) 0.045(3) -0.004(3)
C28 0.117(4) 0.117(4) 0.081(4) 0.003(4) 0.047(3) -0.008(3)
C29 0.085(4) 0.129(5) 0.081(4) 0.029(4) 0.042(3) 0.025(3)
C30 0.058(3) 0.129(5) 0.084(4) 0.005(3) 0.023(3) 0.034(3)
C31 0.063(3) 0.090(3) 0.074(3) -0.004(2) 0.020(2) 0.017(2)
C32 0.047(2) 0.046(2) 0.041(2) -0.0036(17) 0.0070(16) 0.0079(16)
C33 0.043(2) 0.0428(19) 0.043(2) -0.0020(15) 0.0068(16) 0.0052(15)
C34 0.049(2) 0.047(2) 0.060(2) -0.0024(17) 0.0110(18) 0.0082(17)
C35 0.079(3) 0.049(2) 0.101(3) -0.008(2) 0.032(3) 0.003(2)
C36 0.0366(18) 0.048(2) 0.0357(18) 0.0007(15) 0.0018(14) 0.0049(15)
C37 0.0385(19) 0.045(2) 0.044(2) -0.0006(15) 0.0073(16) 0.0034(16)
C38 0.060(2) 0.082(3) 0.050(2) 0.018(2) 0.003(2) -0.011(2)
C39 0.062(3) 0.104(4) 0.081(3) 0.034(3) 0.001(2) -0.009(3)
C40 0.077(3) 0.086(3) 0.081(3) 0.027(3) 0.016(3) -0.017(3)
C41 0.087(3) 0.068(3) 0.050(2) 0.010(2) 0.013(2) -0.008(2)
C42 0.062(2) 0.052(2) 0.050(2) 0.0044(19) 0.0016(18) -0.0004(18)
C43 0.0408(19) 0.0391(18) 0.051(2) 0.0010(15) 0.0152(17) 0.0038(15)
C44 0.051(2) 0.053(2) 0.053(2) -0.0068(17) 0.0150(18) 0.0021(17)
C45 0.078(3) 0.057(2) 0.055(2) -0.007(2) 0.030(2) 0.0021(19)
C46 0.070(3) 0.059(2) 0.076(3) -0.012(2) 0.043(2) -0.004(2)
C47 0.048(2) 0.078(3) 0.084(3) -0.019(2) 0.023(2) -0.008(2)
C48 0.048(2) 0.064(3) 0.060(2) -0.0049(19) 0.0131(19) 0.003(2)
C49 0.110(4) 0.095(4) 0.106(4) -0.030(3) 0.068(3) -0.005(3)
C50 0.058(3) 0.123(4) 0.073(3) -0.018(3) 0.004(2) 0.001(3)
C51 0.202(6) 0.099(5) 0.166(6) -0.072(5) 0.045(5) -0.026(4)
C52 0.278(8) 0.151(6) 0.204(7) -0.040(6) 0.081(7) -0.025(6)

loop_
_atom_type_symbol
_atom_type_description
_atom_type_scat_dispersion_real
_atom_type_scat_dispersion_imag
_atom_type_scat_source
C C 0.0033 0.0016 'International Tables Vol C Tables 4.2.6.8 and 6.1.1.4'
H H 0.0000 0.0000 'International Tables Vol C Tables 4.2.6.8 and 6.1.1.4'
N N 0.0061 0.0033 'International Tables Vol C Tables 4.2.6.8 and 6.1.1.4'
O O 0.0106 0.0060 'International Tables Vol C Tables 4.2.6.8 and 6.1.1.4'
Ni Ni 0.3393 1.1124 'International Tables Vol C Tables 4.2.6.8 and 6.1.1.4'

loop_
_geom_angle_atom_site_label_1
_geom_angle_atom_site_label_2
_geom_angle_atom_site_label_3
_geom_angle
_geom_angle_publ_flag
O1 Ni1 O2 163.80(10) yes
O1 Ni1 O3 80.10(10) yes
O1 Ni1 N3 92.40(10) yes
O1 Ni1 N6 98.80(10) yes
O2 Ni1 O3 83.70(10) yes
O2 Ni1 N3 97.30(10) yes
O2 Ni1 N6 92.40(10) yes
O3 Ni1 N3 130.80(10) yes
O3 Ni1 N6 129.00(10) yes
N3 Ni1 N6 100.10(10) yes
C7 O1 Ni1 120.3(2) ?
C32 O2 Ni1 121.8(2) ?
C51 O3 Ni1 130.0(3) ?
C51 O3 H3O 115.0 ?
Ni1 O3 H3O 115.0 ?
C7 N1 N2 110.8(3) ?
C7 N1 C1 130.5(3) ?
N2 N1 C1 118.2(3) ?
C9 N2 N1 105.8(3) ?
C11 N3 C18 118.0(3) ?
C11 N3 Ni1 126.4(2) ?
C18 N3 Ni1 115.6(2) ?
C32 N4 N5 111.6(3) ?
C32 N4 C26 128.4(3) ?
N5 N4 C26 119.3(3) ?
C34 N5 N4 105.8(3) ?
C36 N6 C43 117.9(3) ?
C36 N6 Ni1 126.9(2) ?
C43 N6 Ni1 115.0(2) ?
C2 C1 C6 118.3(4) ?
C2 C1 N1 121.5(3) ?
C6 C1 N1 120.1(4) ?
C1 C2 C3 120.0(4) ?
C1 C2 H2 120.0 ?
C3 C2 H2 120.0 ?
C4 C3 C2 121.3(5) ?
C4 C3 H3 119.4 ?
C2 C3 H3 119.4 ?
C3 C4 C5 118.8(5) ?
C3 C4 H4 120.6 ?
C5 C4 H4 120.6 ?
C4 C5 C6 120.4(4) ?
C4 C5 H5 119.8 ?
C6 C5 H5 119.8 ?
C1 C6 C5 121.1(4) ?
C1 C6 H6 119.4 ?
C5 C6 H6 119.4 ?
O1 C7 N1 123.1(3) ?
O1 C7 C8 130.2(3) ?
N1 C7 C8 106.6(3) ?
C7 C8 C9 104.6(3) ?
C7 C8 C11 124.6(3) ?
C9 C8 C11 130.8(3) ?
N2 C9 C8 112.1(3) ?
N2 C9 C10 117.6(3) ?
C8 C9 C10 130.3(4) ?
C9 C10 H10A 109.5 ?
C9 C10 H10B 109.5 ?
H10A C10 H10B 109.5 ?
C9 C10 H10C 109.5 ?
H10A C10 H10C 109.5 ?
H10B C10 H10C 109.5 ?
N3 C11 C8 121.3(3) ?
N3 C11 C12 120.1(3) ?
C8 C11 C12 118.6(3) ?
C13 C12 C17 118.4(4) ?
C13 C12 C11 121.1(3) ?
C17 C12 C11 120.5(3) ?
C12 C13 C14 120.2(4) ?
C12 C13 H13 119.9 ?
C14 C13 H13 119.9 ?
C15 C14 C13 120.9(5) ?
C15 C14 H14 119.5 ?
C13 C14 H14 119.5 ?
C14 C15 C16 119.5(5) ?
C14 C15 H15 120.2 ?
C16 C15 H15 120.2 ?
C15 C16 C17 120.6(4) ?
C15 C16 H16 119.7 ?
C17 C16 H16 119.7 ?
C16 C17 C12 120.4(4) ?
C16 C17 H17 119.8 ?
C12 C17 H17 119.8 ?
C23 C18 C19 119.7(3) ?
C23 C18 N3 121.1(3) ?
C19 C18 N3 119.1(3) ?
C20 C19 C18 119.6(4) ?
C20 C19 H19 120.2 ?
C18 C19 H19 120.2 ?
C21 C20 C19 121.4(4) ?
C21 C20 H20 119.3 ?
C19 C20 H20 119.3 ?
C20 C21 C22 118.1(4) ?
C20 C21 C24 121.4(5) ?
C22 C21 C24 120.6(5) ?
C21 C22 C23 122.9(4) ?
C21 C22 H22 118.6 ?
C23 C22 H22 118.6 ?
C22 C23 C18 118.2(4) ?
C22 C23 C25 120.8(4) ?
C18 C23 C25 121.0(4) ?
C21 C24 H24A 109.5 ?
C21 C24 H24B 109.5 ?
H24A C24 H24B 109.5 ?
C21 C24 H24C 109.5 ?
H24A C24 H24C 109.5 ?
H24B C24 H24C 109.5 ?
C23 C25 H25A 109.5 ?
C23 C25 H25B 109.5 ?
H25A C25 H25B 109.5 ?
C23 C25 H25C 109.5 ?
H25A C25 H25C 109.5 ?
H25B C25 H25C 109.5 ?
C27 C26 C31 119.9(4) ?
C27 C26 N4 120.1(4) ?
C31 C26 N4 119.9(4) ?
C26 C27 C28 120.0(5) ?
C26 C27 H27 120.0 ?
C28 C27 H27 120.0 ?
C29 C28 C27 120.2(5) ?
C29 C28 H28 119.9 ?
C27 C28 H28 119.9 ?
C30 C29 C28 119.7(5) ?
C30 C29 H29 120.1 ?
C28 C29 H29 120.1 ?
C29 C30 C31 121.3(5) ?
C29 C30 H30 119.4 ?
C31 C30 H30 119.4 ?
C26 C31 C30 118.8(5) ?
C26 C31 H31 120.6 ?
C30 C31 H31 120.6 ?
O2 C32 N4 123.6(3) ?
O2 C32 C33 130.3(3) ?
N4 C32 C33 106.1(3) ?
C32 C33 C36 124.4(3) ?
C32 C33 C34 104.6(3) ?
C36 C33 C34 131.0(3) ?
N5 C34 C33 111.9(3) ?
N5 C34 C35 117.6(3) ?
C33 C34 C35 130.4(3) ?
C34 C35 H35A 109.5 ?
C34 C35 H35B 109.5 ?
H35A C35 H35B 109.5 ?
C34 C35 H35C 109.5 ?
H35A C35 H35C 109.5 ?
H35B C35 H35C 109.5 ?
N6 C36 C33 121.3(3) ?
N6 C36 C37 120.9(3) ?
C33 C36 C37 117.7(3) ?
C38 C37 C42 118.4(3) ?
C38 C37 C36 119.4(3) ?
C42 C37 C36 122.2(3) ?
C39 C38 C37 121.3(4) ?
C39 C38 H38 119.4 ?
C37 C38 H38 119.4 ?
C38 C39 C40 119.6(4) ?
C38 C39 H39 120.2 ?
C40 C39 H39 120.2 ?
C41 C40 C39 119.3(4) ?
C41 C40 H40 120.4 ?
C39 C40 H40 120.4 ?
C40 C41 C42 121.1(4) ?
C40 C41 H41 119.5 ?
C42 C41 H41 119.5 ?
C41 C42 C37 120.4(3) ?
C41 C42 H42 119.8 ?
C37 C42 H42 119.8 ?
C44 C43 C48 119.4(3) ?
C44 C43 N6 119.6(3) ?
C48 C43 N6 120.8(3) ?
C43 C44 C45 121.2(3) ?
C43 C44 H44 119.4 ?
C45 C44 H44 119.4 ?
C46 C45 C44 119.9(4) ?
C46 C45 H45 120.0 ?
C44 C45 H45 120.0 ?
C47 C46 C45 118.3(4) ?
C47 C46 C49 120.5(4) ?
C45 C46 C49 121.2(4) ?
C46 C47 C48 122.7(4) ?
C46 C47 H47 118.7 ?
C48 C47 H47 118.7 ?
C47 C48 C43 118.4(4) ?
C47 C48 C50 120.9(4) ?
C43 C48 C50 120.6(3) ?
C46 C49 H49A 109.5 ?
C46 C49 H49B 109.5 ?
H49A C49 H49B 109.5 ?
C46 C49 H49C 109.5 ?
H49A C49 H49C 109.5 ?
H49B C49 H49C 109.5 ?
C48 C50 H50A 109.5 ?
C48 C50 H50B 109.5 ?
H50A C50 H50B 109.5 ?
C48 C50 H50C 109.5 ?
H50A C50 H50C 109.5 ?
H50B C50 H50C 109.5 ?
O3 C51 C52 101.1(6) ?
O3 C51 H51A 111.5 ?
C52 C51 H51A 111.5 ?
O3 C51 H51B 111.5 ?
C52 C51 H51B 111.5 ?
H51A C51 H51B 109.4 ?
C51 C52 H52A 109.5 ?
C51 C52 H52B 109.5 ?
H52A C52 H52B 109.5 ?
C51 C52 H52C 109.5 ?
H52A C52 H52C 109.5 ?
H52B C52 H52C 109.5 ?

loop_
_geom_bond_atom_site_label_1
_geom_bond_atom_site_label_2
_geom_bond_distance
_geom_bond_publ_flag
Ni1 O1 1.982(2) yes
Ni1 O2 1.967(2) yes
Ni1 O3 2.094(3) yes
Ni1 N3 2.020(3) yes
Ni1 N6 2.025(3) yes
O1 C7 1.275(4) ?
O2 C32 1.272(4) ?
O3 C51 1.475(4) ?
O3 H3O 0.8500 ?
N1 C7 1.368(4) ?
N1 N2 1.404(4) ?
N1 C1 1.411(4) ?
N2 C9 1.314(4) ?
N3 C11 1.312(4) ?
N3 C18 1.440(4) ?
N4 C32 1.366(4) ?
N4 N5 1.398(4) ?
N4 C26 1.412(4) ?
N5 C34 1.308(4) ?
N6 C36 1.317(4) ?
N6 C43 1.434(4) ?
C1 C2 1.368(5) ?
C1 C6 1.371(5) ?
C2 C3 1.395(6) ?
C2 H2 0.9300 ?
C3 C4 1.353(6) ?
C3 H3 0.9300 ?
C4 C5 1.365(6) ?
C4 H4 0.9300 ?
C5 C6 1.385(6) ?
C5 H5 0.9300 ?
C6 H6 0.9300 ?
C7 C8 1.416(5) ?
C8 C9 1.426(5) ?
C8 C11 1.426(5) ?
C9 C10 1.505(5) ?
C10 H10A 0.9600 ?
C10 H10B 0.9600 ?
C10 H10C 0.9600 ?
C11 C12 1.490(5) ?
C12 C13 1.373(5) ?
C12 C17 1.394(5) ?
C13 C14 1.384(6) ?
C13 H13 0.9300 ?
C14 C15 1.359(7) ?
C14 H14 0.9300 ?
C15 C16 1.364(7) ?
C15 H15 0.9300 ?
C16 C17 1.374(6) ?
C16 H16 0.9300 ?
C17 H17 0.9300 ?
C18 C23 1.386(5) ?
C18 C19 1.390(5) ?
C19 C20 1.382(5) ?
C19 H19 0.9300 ?
C20 C21 1.363(6) ?
C20 H20 0.9300 ?
C21 C22 1.367(6) ?
C21 C24 1.534(6) ?
C22 C23 1.381(6) ?
C22 H22 0.9300 ?
C23 C25 1.488(6) ?
C24 H24A 0.9600 ?
C24 H24B 0.9600 ?
C24 H24C 0.9600 ?
C25 H25A 0.9600 ?
C25 H25B 0.9600 ?
C25 H25C 0.9600 ?
C26 C27 1.358(6) ?
C26 C31 1.371(5) ?
C27 C28 1.391(6) ?
C27 H27 0.9300 ?
C28 C29 1.364(7) ?
C28 H28 0.9300 ?
C29 C30 1.332(7) ?
C29 H29 0.9300 ?
C30 C31 1.407(6) ?
C30 H30 0.9300 ?
C31 H31 0.9300 ?
C32 C33 1.415(4) ?
C33 C36 1.431(4) ?
C33 C34 1.436(4) ?
C34 C35 1.488(5) ?
C35 H35A 0.9600 ?
C35 H35B 0.9600 ?
C35 H35C 0.9600 ?
C36 C37 1.490(4) ?
C37 C38 1.381(5) ?
C37 C42 1.387(5) ?
C38 C39 1.370(5) ?
C38 H38 0.9300 ?
C39 C40 1.391(6) ?
C39 H39 0.9300 ?
C40 C41 1.365(5) ?
C40 H40 0.9300 ?
C41 C42 1.368(5) ?
C41 H41 0.9300 ?
C42 H42 0.9300 ?
C43 C44 1.379(5) ?
C43 C48 1.385(5) ?
C44 C45 1.382(5) ?
C44 H44 0.9300 ?
C45 C46 1.381(6) ?
C45 H45 0.9300 ?
C46 C47 1.374(6) ?
C46 C49 1.515(5) ?
C47 C48 1.383(5) ?
C47 H47 0.9300 ?
C48 C50 1.517(5) ?
C49 H49A 0.9600 ?
C49 H49B 0.9600 ?
C49 H49C 0.9600 ?
C50 H50A 0.9600 ?
C50 H50B 0.9600 ?
C50 H50C 0.9600 ?
C51 C52 1.478(5) ?
C51 H51A 0.9700 ?
C51 H51B 0.9700 ?
C52 H52A 0.9600 ?
C52 H52B 0.9600 ?
C52 H52C 0.9600 ?

loop_
_geom_hbond_atom_site_label_D
_geom_hbond_atom_site_label_H
_geom_hbond_atom_site_label_A
_geom_hbond_site_symmetry_A
_geom_hbond_distance_DH
_geom_hbond_distance_HA
_geom_hbond_distance_DA
_geom_hbond_angle_DHA
_geom_hbond_publ_flag
O3 H3o N2 4_565 0.85 2.15 2.910(4) 148.4 yes

loop_
_geom_torsion_atom_site_label_1
_geom_torsion_atom_site_label_2
_geom_torsion_atom_site_label_3
_geom_torsion_atom_site_label_4
_geom_torsion
O2 Ni1 O1 C7 149.2(3)
N3 Ni1 O1 C7 22.6(3)
N6 Ni1 O1 C7 -78.0(3)
O3 Ni1 O1 C7 153.7(3)
O1 Ni1 O2 C32 151.9(3)
N3 Ni1 O2 C32 -82.1(3)
N6 Ni1 O2 C32 18.4(3)
O3 Ni1 O2 C32 147.4(3)
O2 Ni1 O3 C51 -14.3(5)
O1 Ni1 O3 C51 166.9(5)
N3 Ni1 O3 C51 -108.5(5)
N6 Ni1 O3 C51 73.6(5)
C7 N1 N2 C9 -1.3(4)
C1 N1 N2 C9 -174.1(3)
O2 Ni1 N3 C11 175.3(3)
O1 Ni1 N3 C11 -17.8(3)
N6 Ni1 N3 C11 81.6(3)
O3 Ni1 N3 C11 -96.7(3)
O2 Ni1 N3 C18 -3.1(2)
O1 Ni1 N3 C18 163.8(2)
N6 Ni1 N3 C18 -96.8(2)
O3 Ni1 N3 C18 84.8(3)
C32 N4 N5 C34 -1.7(4)
C26 N4 N5 C34 -173.0(3)
O2 Ni1 N6 C36 -11.8(3)
O1 Ni1 N6 C36 -179.9(3)
N3 Ni1 N6 C36 86.1(3)
O3 Ni1 N6 C36 -95.5(3)
O2 Ni1 N6 C43 173.3(2)
O1 Ni1 N6 C43 5.2(2)
N3 Ni1 N6 C43 -88.8(2)
O3 Ni1 N6 C43 89.6(2)
C7 N1 C1 C2 14.8(6)
N2 N1 C1 C2 -174.0(4)
C7 N1 C1 C6 -165.2(4)
N2 N1 C1 C6 5.9(5)
C6 C1 C2 C3 2.7(7)
N1 C1 C2 C3 -177.3(4)
C1 C2 C3 C4 -3.1(8)
C2 C3 C4 C5 1.8(9)
C3 C4 C5 C6 -0.4(9)
C2 C1 C6 C5 -1.4(7)
N1 C1 C6 C5 178.7(4)
C4 C5 C6 C1 0.2(8)
Ni1 O1 C7 N1 163.2(2)
Ni1 O1 C7 C8 -18.3(5)
N2 N1 C7 O1 -178.8(3)
C1 N1 C7 O1 -7.1(6)
N2 N1 C7 C8 2.4(4)
C1 N1 C7 C8 174.1(3)
O1 C7 C8 C9 178.9(3)
N1 C7 C8 C9 -2.5(4)
O1 C7 C8 C11 -1.1(6)
N1 C7 C8 C11 177.6(3)
N1 N2 C9 C8 -0.3(4)
N1 N2 C9 C10 179.2(3)
C7 C8 C9 N2 1.8(4)
C11 C8 C9 N2 -178.3(3)
C7 C8 C9 C10 -177.7(4)
C11 C8 C9 C10 2.2(6)
C18 N3 C11 C8 -176.0(3)
Ni1 N3 C11 C8 5.5(4)
C18 N3 C11 C12 2.8(4)
Ni1 N3 C11 C12 -175.6(2)
C7 C8 C11 N3 8.4(5)
C9 C8 C11 N3 -171.5(3)
C7 C8 C11 C12 -170.5(3)
C9 C8 C11 C12 9.6(5)
N3 C11 C12 C13 -102.6(4)
C8 C11 C12 C13 76.3(4)
N3 C11 C12 C17 76.4(4)
C8 C11 C12 C17 -104.7(4)
C17 C12 C13 C14 0.2(6)
C11 C12 C13 C14 179.2(4)
C12 C13 C14 C15 -0.1(8)
C13 C14 C15 C16 0.1(8)
C14 C15 C16 C17 -0.1(8)
C15 C16 C17 C12 0.2(7)
C13 C12 C17 C16 -0.3(6)
C11 C12 C17 C16 -179.3(4)
C11 N3 C18 C23 92.1(4)
Ni1 N3 C18 C23 -89.3(4)
C11 N3 C18 C19 -91.6(4)
Ni1 N3 C18 C19 87.0(3)
C23 C18 C19 C20 -2.2(5)
N3 C18 C19 C20 -178.5(3)
C18 C19 C20 C21 -2.1(6)
C19 C20 C21 C22 4.9(7)
C19 C20 C21 C24 -175.1(4)
C20 C21 C22 C23 -3.6(7)
C24 C21 C22 C23 176.3(4)
C21 C22 C23 C18 -0.5(7)
C21 C22 C23 C25 179.8(5)
C19 C18 C23 C22 3.4(6)
N3 C18 C23 C22 179.6(3)
C19 C18 C23 C25 -176.9(4)
N3 C18 C23 C25 -0.6(6)
C32 N4 C26 C27 35.5(6)
N5 N4 C26 C27 -155.0(4)
C32 N4 C26 C31 -143.8(4)
N5 N4 C26 C31 25.8(5)
C31 C26 C27 C28 0.5(7)
N4 C26 C27 C28 -178.8(4)
C26 C27 C28 C29 -1.4(8)
C27 C28 C29 C30 1.8(8)
C28 C29 C30 C31 -1.2(8)
C27 C26 C31 C30 0.1(6)
N4 C26 C31 C30 179.4(3)
C29 C30 C31 C26 0.2(7)
Ni1 O2 C32 N4 163.4(2)
Ni1 O2 C32 C33 -18.0(5)
N5 N4 C32 O2 -179.9(3)
C26 N4 C32 O2 -9.6(6)
N5 N4 C32 C33 1.3(4)
C26 N4 C32 C33 171.5(3)
O2 C32 C33 C36 3.0(6)
N4 C32 C33 C36 -178.2(3)
O2 C32 C33 C34 -179.1(3)
N4 C32 C33 C34 -0.3(3)
N4 N5 C34 C33 1.5(4)
N4 N5 C34 C35 179.7(3)
C32 C33 C34 N5 -0.8(4)
C36 C33 C34 N5 176.9(3)
C32 C33 C34 C35 -178.7(4)
C36 C33 C34 C35 -1.1(6)
C43 N6 C36 C33 176.8(3)
Ni1 N6 C36 C33 2.1(4)
C43 N6 C36 C37 -5.5(4)
Ni1 N6 C36 C37 179.7(2)
C32 C33 C36 N6 5.9(5)
C34 C33 C36 N6 -171.3(3)
C32 C33 C36 C37 -171.8(3)
C34 C33 C36 C37 10.9(5)
N6 C36 C37 C38 -96.3(4)
C33 C36 C37 C38 81.4(4)
N6 C36 C37 C42 85.7(4)
C33 C36 C37 C42 -96.6(4)
C42 C37 C38 C39 -0.6(6)
C36 C37 C38 C39 -178.7(4)
C37 C38 C39 C40 1.1(7)
C38 C39 C40 C41 -0.9(7)
C39 C40 C41 C42 0.4(7)
C40 C41 C42 C37 0.1(6)
C38 C37 C42 C41 0.0(5)
C36 C37 C42 C41 178.0(3)
C36 N6 C43 C44 -82.7(4)
Ni1 N6 C43 C44 92.7(3)
C36 N6 C43 C48 102.3(4)
Ni1 N6 C43 C48 -82.3(3)
C48 C43 C44 C45 -0.4(5)
N6 C43 C44 C45 -175.5(3)
C43 C44 C45 C46 -0.8(6)
C44 C45 C46 C47 1.6(6)
C44 C45 C46 C49 179.3(4)
C45 C46 C47 C48 -1.3(6)
C49 C46 C47 C48 -179.0(4)
C46 C47 C48 C43 0.1(6)
C46 C47 C48 C50 177.5(4)
C44 C43 C48 C47 0.8(5)
N6 C43 C48 C47 175.8(3)
C44 C43 C48 C50 -176.7(4)
N6 C43 C48 C50 -1.7(5)
Ni1 O3 C51 C52 94.4(6)
